data_4070704
loop_
_publ_author_name
'Song, Li-Cheng'
'Wang, Hu-Ting'
'Ge, Jian-Hua'
'Mei, Shu-Zhen'
'Gao, Jie'
'Wang, Liang-Xing'
'Gai, Bin'
'Zhao, Li-Qun'
'Yan, Jing'
'Wang, Yong-Zhen'

_publ_section_title
;
 Investigations on the Active Site Models of [FeFe]-Hydrogenases:
 Synthesis, Structure, and Properties of N-Functionalized
 Azadithiolatodiiron Complexes Containing Mono- and Diphosphine Ligands
;
_journal_issue 7
_journal_name_full Organometallics
_journal_page_first 1409
_journal_paper_doi 10.1021/om700956e
_journal_volume 27
_journal_year 2008
_chemical_formula_sum 'C21 H18 Fe2 N O6 P S2'
_chemical_formula_weight 587.15
_chemical_name_systematic
; 
 ? 
;
_space_group_IT_number 14
_symmetry_cell_setting monoclinic
_symmetry_space_group_name_Hall '-P 2yn'
_symmetry_space_group_name_H-M 'P 1 21/n 1'
_atom_sites_solution_hydrogens geom
_atom_sites_solution_primary direct
_atom_sites_solution_secondary difmap
_audit_creation_method SHELXL-97
_cell_angle_alpha 90.00
_cell_angle_beta 119.186(3)
_cell_angle_gamma 90.00
_cell_formula_units_Z 4
_cell_length_a 12.519(2)
_cell_length_b 17.022(3)
_cell_length_c 12.706(2)
_cell_measurement_reflns_used 3170
_cell_measurement_temperature 294(2)
_cell_measurement_theta_max 25.12
_cell_measurement_theta_min 2.21
_cell_volume 2363.9(7)
_computing_cell_refinement 'Bruker SMART'
_computing_data_collection 'Bruker SMART'
_computing_data_reduction 'Bruker SAINT'
_computing_molecular_graphics 'Bruker SHELXTL'
_computing_publication_material 'Bruker SHELXTL'
_computing_structure_refinement 'SHELXL-97 (Sheldrick, 1997)'
_computing_structure_solution 'SHELXS-97 (Sheldrick, 1990)'
_diffrn_ambient_temperature 294(2)
_diffrn_measured_fraction_theta_full 0.996
_diffrn_measured_fraction_theta_max 0.996
_diffrn_measurement_device_type 'CCD area detector'
_diffrn_measurement_method 'phi and omega scans'
_diffrn_radiation_monochromator graphite
_diffrn_radiation_source 'fine-focus sealed tube'
_diffrn_radiation_type MoK\a
_diffrn_radiation_wavelength 0.71073
_diffrn_reflns_av_R_equivalents 0.0574
_diffrn_reflns_av_sigmaI/netI 0.0687
_diffrn_reflns_limit_h_max 15
_diffrn_reflns_limit_h_min -15
_diffrn_reflns_limit_k_max 21
_diffrn_reflns_limit_k_min -21
_diffrn_reflns_limit_l_max 15
_diffrn_reflns_limit_l_min -8
_diffrn_reflns_number 13169
_diffrn_reflns_theta_full 26.33
_diffrn_reflns_theta_max 26.33
_diffrn_reflns_theta_min 1.87
_exptl_absorpt_coefficient_mu 1.510
_exptl_absorpt_correction_T_max 1.000000
_exptl_absorpt_correction_T_min 0.670851
_exptl_absorpt_correction_type multi-scan
_exptl_absorpt_process_details SADABS
_exptl_crystal_density_diffrn 1.650
_exptl_crystal_density_meas ?
_exptl_crystal_density_method 'not measured'
_exptl_crystal_F_000 1192
_exptl_crystal_size_max 0.20
_exptl_crystal_size_mid 0.16
_exptl_crystal_size_min 0.12
_refine_diff_density_max 0.636
_refine_diff_density_min -0.328
_refine_diff_density_rms 0.083
_refine_ls_extinction_method none
_refine_ls_goodness_of_fit_ref 1.054
_refine_ls_hydrogen_treatment constr
_refine_ls_matrix_type full
_refine_ls_number_parameters 298
_refine_ls_number_reflns 4799
_refine_ls_number_restraints 0
_refine_ls_restrained_S_all 1.054
_refine_ls_R_factor_all 0.0778
_refine_ls_R_factor_gt 0.0404
_refine_ls_shift/su_max 0.001
_refine_ls_shift/su_mean 0.000
_refine_ls_structure_factor_coef Fsqd
_refine_ls_weighting_details 'calc w=1/[\s^2^(Fo^2^)+(0.0300P)^2^+0.0000P] where P=(Fo^2^+2Fc^2^)/3'
_refine_ls_weighting_scheme calc
_refine_ls_wR_factor_gt 0.0750
_refine_ls_wR_factor_ref 0.0862
_reflns_number_gt 3192
_reflns_number_total 4799
_reflns_threshold_expression >2sigma(I)
_cod_data_source_file om700956e-file004.cif
_cod_data_source_block 060330d
_cod_depositor_comments
;
The following automatic conversions were performed:

'_symmetry_cell_setting' value 'Monoclinic' changed to 'monoclinic'
according to /home/saulius/struct/CIF-dictionaries/cif_core.dic
dictionary named 'cif_core.dic' version 2.4.1 from
2010-06-29.

'_exptl_absorpt_correction_type' value 'MULTI-SCAN'
changed to 'multi-scan' according to
/home/saulius/struct/CIF-dictionaries/cif_core.dic dictionary named
'cif_core.dic' version 2.4.1 from
2010-06-29.

'_refine_ls_hydrogen_treatment' value 'CONSTR' changed
to 'constr' according to
/home/saulius/struct/CIF-dictionaries/cif_core.dic dictionary named
'cif_core.dic' version 2.4.1 from 2010-06-29.

Automatic conversion script
Id: cif_fix_values 1715 2011-07-08 13:25:40Z adriana 

The following automatic conversions were performed:

'_exptl_crystal_density_meas' value 'NONE' was changed to '?' - the
value is perceived as not measured.

Automatic conversion script
Id: cif_fix_values 3008 2015-01-20 13:52:24Z robertas 
;
_cod_original_cell_volume 2363.8(7)
_cod_original_sg_symbol_H-M P2(1)/n
_cod_database_code 4070704

loop_
_symmetry_equiv_pos_as_xyz
'x, y, z'
'-x+1/2, y+1/2, -z+1/2'
'-x, -y, -z'
'x-1/2, -y-1/2, z-1/2'

loop_
_atom_site_label
_atom_site_type_symbol
_atom_site_fract_x
_atom_site_fract_y
_atom_site_fract_z
_atom_site_U_iso_or_equiv
_atom_site_adp_type
_atom_site_occupancy
_atom_site_symmetry_multiplicity
_atom_site_calc_flag
_atom_site_refinement_flags
Fe1 Fe 0.20535(4) 0.07309(3) 0.26412(4) 0.02759(14) Uani 1 1 d .
Fe2 Fe 0.09088(5) 0.12064(3) 0.36835(4) 0.03247(15) Uani 1 1 d .
P1 P 0.34541(8) 0.09407(5) 0.20964(8) 0.0283(2) Uani 1 1 d .
S1 S 0.18754(8) 0.20120(5) 0.29828(7) 0.0285(2) Uani 1 1 d .
S2 S 0.27539(9) 0.05991(5) 0.46605(8) 0.0362(2) Uani 1 1 d .
O1 O -0.0152(2) 0.08699(16) 0.0308(2) 0.0571(8) Uani 1 1 d .
O2 O 0.1843(3) -0.09771(16) 0.2590(3) 0.0676(9) Uani 1 1 d .
O3 O -0.1463(3) 0.1828(2) 0.1885(3) 0.0815(11) Uani 1 1 d .
O4 O -0.0214(4) -0.0290(2) 0.3702(3) 0.0937(12) Uani 1 1 d .
O5 O 0.1033(3) 0.20361(17) 0.5759(3) 0.0619(8) Uani 1 1 d .
O6 O 0.4619(2) 0.14513(13) 0.30324(19) 0.0329(6) Uani 1 1 d .
N1 N 0.4219(3) 0.19559(16) 0.5118(2) 0.0348(7) Uani 1 1 d .
C1 C 0.0734(3) 0.0818(2) 0.1209(3) 0.0358(9) Uani 1 1 d .
C2 C 0.1952(3) -0.0310(2) 0.2594(3) 0.0400(9) Uani 1 1 d .
C3 C -0.0528(4) 0.1592(2) 0.2571(4) 0.0454(10) Uani 1 1 d .
C4 C 0.0220(4) 0.0299(3) 0.3703(4) 0.0541(11) Uani 1 1 d .
C5 C 0.0977(3) 0.1713(2) 0.4961(4) 0.0401(9) Uani 1 1 d .
C6 C 0.3285(3) 0.24452(19) 0.4259(3) 0.0348(8) Uani 1 1 d .
H6A H 0.3659 0.2778 0.3909 0.042 Uiso 1 1 calc R
H6B H 0.3021 0.2788 0.4699 0.042 Uiso 1 1 calc R
C7 C 0.3855(3) 0.1367(2) 0.5666(3) 0.0421(9) Uani 1 1 d .
H7A H 0.3490 0.1625 0.6095 0.051 Uiso 1 1 calc R
H7B H 0.4586 0.1101 0.6263 0.051 Uiso 1 1 calc R
C8 C 0.5345(3) 0.1831(2) 0.5089(3) 0.0405(9) Uani 1 1 d .
H8A H 0.5983 0.1711 0.5902 0.049 Uiso 1 1 calc R
H8B H 0.5567 0.2320 0.4854 0.049 Uiso 1 1 calc R
C9 C 0.5335(3) 0.1195(2) 0.4268(3) 0.0373(9) Uani 1 1 d .
H9A H 0.6165 0.1080 0.4445 0.045 Uiso 1 1 calc R
H9B H 0.4984 0.0719 0.4392 0.045 Uiso 1 1 calc R
C10 C 0.4175(3) 0.01363(19) 0.1714(3) 0.0307(8) Uani 1 1 d .
C11 C 0.3548(3) -0.0529(2) 0.1133(4) 0.0443(10) Uani 1 1 d .
H11 H 0.2744 -0.0596 0.0971 0.053 Uiso 1 1 calc R
C12 C 0.4096(4) -0.1102(2) 0.0786(4) 0.0540(12) Uani 1 1 d .
H12 H 0.3652 -0.1544 0.0373 0.065 Uiso 1 1 calc R
C13 C 0.5286(4) -0.1024(2) 0.1046(4) 0.0510(11) Uani 1 1 d .
H13 H 0.5655 -0.1413 0.0818 0.061 Uiso 1 1 calc R
C14 C 0.5930(4) -0.0370(3) 0.1641(4) 0.0526(11) Uani 1 1 d .
H14 H 0.6745 -0.0319 0.1834 0.063 Uiso 1 1 calc R
C15 C 0.5377(3) 0.0217(2) 0.1960(4) 0.0432(10) Uani 1 1 d .
H15 H 0.5814 0.0668 0.2341 0.052 Uiso 1 1 calc R
C16 C 0.2960(3) 0.15693(19) 0.0782(3) 0.0310(8) Uani 1 1 d .
C17 C 0.3429(3) 0.2323(2) 0.0868(3) 0.0387(9) Uani 1 1 d .
H17 H 0.4001 0.2525 0.1612 0.046 Uiso 1 1 calc R
C18 C 0.3028(4) 0.2772(2) -0.0179(4) 0.0505(11) Uani 1 1 d .
H18 H 0.3339 0.3276 -0.0125 0.061 Uiso 1 1 calc R
C19 C 0.2188(4) 0.2485(3) -0.1279(4) 0.0508(11) Uani 1 1 d .
H19 H 0.1931 0.2793 -0.1966 0.061 Uiso 1 1 calc R
C20 C 0.1727(4) 0.1745(2) -0.1368(3) 0.0473(10) Uani 1 1 d .
H20 H 0.1156 0.1549 -0.2118 0.057 Uiso 1 1 calc R
C21 C 0.2105(3) 0.1288(2) -0.0350(3) 0.0391(9) Uani 1 1 d .
H21 H 0.1785 0.0786 -0.0420 0.047 Uiso 1 1 calc R

loop_
_atom_site_aniso_label
_atom_site_aniso_U_11
_atom_site_aniso_U_22
_atom_site_aniso_U_33
_atom_site_aniso_U_23
_atom_site_aniso_U_13
_atom_site_aniso_U_12
Fe1 0.0309(3) 0.0271(3) 0.0232(3) -0.0002(2) 0.0119(2) 0.0009(2)
Fe2 0.0354(3) 0.0369(3) 0.0282(3) 0.0019(2) 0.0180(2) -0.0003(2)
P1 0.0293(5) 0.0281(5) 0.0261(5) -0.0024(4) 0.0125(4) 0.0004(4)
S1 0.0318(5) 0.0278(5) 0.0237(4) 0.0034(4) 0.0119(4) 0.0030(4)
S2 0.0437(6) 0.0328(5) 0.0271(5) 0.0071(4) 0.0134(4) 0.0060(4)
O1 0.0417(18) 0.068(2) 0.0361(16) -0.0091(14) -0.0006(14) 0.0050(15)
O2 0.103(3) 0.0273(15) 0.063(2) -0.0023(15) 0.033(2) -0.0072(16)
O3 0.048(2) 0.133(3) 0.057(2) 0.025(2) 0.0203(19) 0.024(2)
O4 0.132(3) 0.065(2) 0.108(3) -0.016(2) 0.076(3) -0.047(2)
O5 0.076(2) 0.075(2) 0.0457(18) -0.0155(16) 0.0388(18) -0.0055(17)
O6 0.0319(14) 0.0337(13) 0.0271(13) -0.0038(11) 0.0098(11) -0.0049(11)
N1 0.0321(18) 0.0388(18) 0.0274(16) -0.0010(14) 0.0097(15) -0.0008(14)
C1 0.040(2) 0.034(2) 0.035(2) -0.0092(17) 0.019(2) -0.0044(18)
C2 0.046(2) 0.042(2) 0.029(2) 0.0004(18) 0.0156(19) 0.0011(19)
C3 0.040(3) 0.066(3) 0.035(2) 0.007(2) 0.022(2) 0.002(2)
C4 0.063(3) 0.058(3) 0.049(3) -0.004(2) 0.033(2) -0.012(2)
C5 0.041(2) 0.043(2) 0.040(2) 0.0055(19) 0.022(2) 0.0002(18)
C6 0.039(2) 0.0286(19) 0.033(2) -0.0075(16) 0.0154(18) -0.0004(17)
C7 0.042(2) 0.051(2) 0.0217(19) -0.0024(18) 0.0067(17) 0.0038(19)
C8 0.031(2) 0.048(2) 0.030(2) -0.0064(18) 0.0049(17) -0.0011(18)
C9 0.030(2) 0.040(2) 0.034(2) 0.0005(17) 0.0092(17) 0.0047(17)
C10 0.036(2) 0.0304(19) 0.0299(19) -0.0020(16) 0.0190(17) 0.0032(16)
C11 0.037(2) 0.044(2) 0.060(3) -0.014(2) 0.030(2) -0.0060(19)
C12 0.061(3) 0.038(2) 0.077(3) -0.019(2) 0.045(3) -0.006(2)
C13 0.061(3) 0.041(2) 0.065(3) -0.004(2) 0.042(3) 0.012(2)
C14 0.040(3) 0.066(3) 0.064(3) -0.004(2) 0.035(2) 0.006(2)
C15 0.037(2) 0.047(2) 0.053(3) -0.0104(19) 0.027(2) -0.0052(19)
C16 0.030(2) 0.033(2) 0.036(2) 0.0029(17) 0.0205(17) 0.0064(16)
C17 0.037(2) 0.040(2) 0.043(2) 0.0054(19) 0.022(2) 0.0036(18)
C18 0.051(3) 0.041(2) 0.072(3) 0.015(2) 0.040(3) 0.008(2)
C19 0.059(3) 0.060(3) 0.041(3) 0.020(2) 0.030(2) 0.017(2)
C20 0.053(3) 0.058(3) 0.031(2) 0.001(2) 0.021(2) 0.008(2)
C21 0.046(2) 0.038(2) 0.035(2) -0.0031(18) 0.021(2) 0.0005(18)

loop_
_atom_type_symbol
_atom_type_description
_atom_type_scat_dispersion_real
_atom_type_scat_dispersion_imag
_atom_type_scat_source
C C 0.0033 0.0016 'International Tables Vol C Tables 4.2.6.8 and 6.1.1.4'
H H 0.0000 0.0000 'International Tables Vol C Tables 4.2.6.8 and 6.1.1.4'
N N 0.0061 0.0033 'International Tables Vol C Tables 4.2.6.8 and 6.1.1.4'
O O 0.0106 0.0060 'International Tables Vol C Tables 4.2.6.8 and 6.1.1.4'
S S 0.1246 0.1234 'International Tables Vol C Tables 4.2.6.8 and 6.1.1.4'
P P 0.1023 0.0942 'International Tables Vol C Tables 4.2.6.8 and 6.1.1.4'
Fe Fe 0.3463 0.8444 'International Tables Vol C Tables 4.2.6.8 and 6.1.1.4'

loop_
_geom_angle_atom_site_label_1
_geom_angle_atom_site_label_2
_geom_angle_atom_site_label_3
_geom_angle
C1 Fe1 C2 91.89(16)
C1 Fe1 P1 98.65(12)
C2 Fe1 P1 101.89(12)
C1 Fe1 S1 89.24(11)
C2 Fe1 S1 163.56(12)
P1 Fe1 S1 94.14(4)
C1 Fe1 S2 144.93(12)
C2 Fe1 S2 85.51(11)
P1 Fe1 S2 116.13(4)
S1 Fe1 S2 84.18(3)
C1 Fe1 Fe2 91.63(11)
C2 Fe1 Fe2 106.81(12)
P1 Fe1 Fe2 149.12(3)
S1 Fe1 Fe2 56.76(3)
S2 Fe1 Fe2 56.24(3)
C4 Fe2 C3 91.29(19)
C4 Fe2 C5 102.30(17)
C3 Fe2 C5 97.12(17)
C4 Fe2 S2 88.15(15)
C3 Fe2 S2 164.77(12)
C5 Fe2 S2 97.86(12)
C4 Fe2 S1 152.10(13)
C3 Fe2 S1 89.49(12)
C5 Fe2 S1 105.27(12)
S2 Fe2 S1 83.97(4)
C4 Fe2 Fe1 97.65(13)
C3 Fe2 Fe1 108.34(12)
C5 Fe2 Fe1 147.14(12)
S2 Fe2 Fe1 56.74(3)
S1 Fe2 Fe1 55.92(3)
O6 P1 C16 98.06(14)
O6 P1 C10 102.28(14)
C16 P1 C10 100.79(15)
O6 P1 Fe1 115.28(9)
C16 P1 Fe1 114.65(11)
C10 P1 Fe1 122.16(11)
C6 S1 Fe1 114.09(11)
C6 S1 Fe2 110.78(11)
Fe1 S1 Fe2 67.32(3)
C7 S2 Fe2 105.60(12)
C7 S2 Fe1 116.68(12)
Fe2 S2 Fe1 67.02(3)
C9 O6 P1 119.8(2)
C6 N1 C7 116.9(3)
C6 N1 C8 121.1(3)
C7 N1 C8 117.4(3)
O1 C1 Fe1 176.9(3)
O2 C2 Fe1 176.2(3)
O3 C3 Fe2 177.5(3)
O4 C4 Fe2 178.6(4)
O5 C5 Fe2 178.9(4)
N1 C6 S1 120.8(2)
N1 C6 H6A 107.1
S1 C6 H6A 107.1
N1 C6 H6B 107.1
S1 C6 H6B 107.1
H6A C6 H6B 106.8
N1 C7 S2 117.6(2)
N1 C7 H7A 107.9
S2 C7 H7A 107.9
N1 C7 H7B 107.9
S2 C7 H7B 107.9
H7A C7 H7B 107.2
N1 C8 C9 116.5(3)
N1 C8 H8A 108.2
C9 C8 H8A 108.2
N1 C8 H8B 108.2
C9 C8 H8B 108.2
H8A C8 H8B 107.3
O6 C9 C8 109.2(3)
O6 C9 H9A 109.8
C8 C9 H9A 109.8
O6 C9 H9B 109.8
C8 C9 H9B 109.8
H9A C9 H9B 108.3
C11 C10 C15 118.5(3)
C11 C10 P1 122.3(3)
C15 C10 P1 119.2(3)
C10 C11 C12 120.8(3)
C10 C11 H11 119.6
C12 C11 H11 119.6
C13 C12 C11 120.4(4)
C13 C12 H12 119.8
C11 C12 H12 119.8
C14 C13 C12 119.5(4)
C14 C13 H13 120.2
C12 C13 H13 120.2
C13 C14 C15 120.4(4)
C13 C14 H14 119.8
C15 C14 H14 119.8
C14 C15 C10 120.4(4)
C14 C15 H15 119.8
C10 C15 H15 119.8
C21 C16 C17 118.7(3)
C21 C16 P1 119.4(3)
C17 C16 P1 121.9(3)
C16 C17 C18 119.1(4)
C16 C17 H17 120.4
C18 C17 H17 120.4
C19 C18 C17 121.3(4)
C19 C18 H18 119.4
C17 C18 H18 119.4
C18 C19 C20 119.8(4)
C18 C19 H19 120.1
C20 C19 H19 120.1
C19 C20 C21 120.2(4)
C19 C20 H20 119.9
C21 C20 H20 119.9
C20 C21 C16 120.9(4)
C20 C21 H21 119.5
C16 C21 H21 119.5

loop_
_geom_bond_atom_site_label_1
_geom_bond_atom_site_label_2
_geom_bond_distance
Fe1 C1 1.769(4)
Fe1 C2 1.775(4)
Fe1 P1 2.2056(10)
Fe1 S1 2.2556(10)
Fe1 S2 2.2821(10)
Fe1 Fe2 2.5127(7)
Fe2 C4 1.776(5)
Fe2 C3 1.785(4)
Fe2 C5 1.803(4)
Fe2 S2 2.2690(11)
Fe2 S1 2.2776(10)
P1 O6 1.614(2)
P1 C16 1.819(3)
P1 C10 1.831(3)
S1 C6 1.870(3)
S2 C7 1.877(4)
O1 C1 1.145(4)
O2 C2 1.144(4)
O3 C3 1.139(4)
O4 C4 1.139(4)
O5 C5 1.126(4)
O6 C9 1.444(4)
N1 C6 1.417(4)
N1 C7 1.417(4)
N1 C8 1.444(4)
C6 H6A 0.9700
C6 H6B 0.9700
C7 H7A 0.9700
C7 H7B 0.9700
C8 C9 1.500(4)
C8 H8A 0.9700
C8 H8B 0.9700
C9 H9A 0.9700
C9 H9B 0.9700
C10 C11 1.370(5)
C10 C15 1.386(5)
C11 C12 1.383(5)
C11 H11 0.9300
C12 C13 1.367(5)
C12 H12 0.9300
C13 C14 1.366(5)
C13 H13 0.9300
C14 C15 1.384(5)
C14 H14 0.9300
C15 H15 0.9300
C16 C21 1.393(5)
C16 C17 1.393(5)
C17 C18 1.398(5)
C17 H17 0.9300
C18 C19 1.366(5)
C18 H18 0.9300
C19 C20 1.367(5)
C19 H19 0.9300
C20 C21 1.381(5)
C20 H20 0.9300
C21 H21 0.9300

loop_
_geom_torsion_atom_site_label_1
_geom_torsion_atom_site_label_2
_geom_torsion_atom_site_label_3
_geom_torsion_atom_site_label_4
_geom_torsion
C1 Fe1 Fe2 C4 82.28(18)
C2 Fe1 Fe2 C4 -10.18(19)
P1 Fe1 Fe2 C4 -167.79(16)
S1 Fe1 Fe2 C4 170.31(15)
S2 Fe1 Fe2 C4 -82.71(15)
C1 Fe1 Fe2 C3 -11.64(18)
C2 Fe1 Fe2 C3 -104.11(18)
P1 Fe1 Fe2 C3 98.28(15)
S1 Fe1 Fe2 C3 76.38(14)
S2 Fe1 Fe2 C3 -176.63(14)
C1 Fe1 Fe2 C5 -150.6(2)
C2 Fe1 Fe2 C5 117.0(2)
P1 Fe1 Fe2 C5 -40.6(2)
S1 Fe1 Fe2 C5 -62.5(2)
S2 Fe1 Fe2 C5 44.4(2)
C1 Fe1 Fe2 S2 164.99(12)
C2 Fe1 Fe2 S2 72.53(13)
P1 Fe1 Fe2 S2 -85.09(7)
S1 Fe1 Fe2 S2 -106.99(4)
C1 Fe1 Fe2 S1 -88.02(11)
C2 Fe1 Fe2 S1 179.51(13)
P1 Fe1 Fe2 S1 21.90(7)
S2 Fe1 Fe2 S1 106.99(4)
C1 Fe1 P1 O6 141.92(15)
C2 Fe1 P1 O6 -124.29(15)
S1 Fe1 P1 O6 52.06(10)
S2 Fe1 P1 O6 -33.48(11)
Fe2 Fe1 P1 O6 33.83(13)
C1 Fe1 P1 C16 29.14(17)
C2 Fe1 P1 C16 122.93(17)
S1 Fe1 P1 C16 -60.72(13)
S2 Fe1 P1 C16 -146.26(13)
Fe2 Fe1 P1 C16 -78.95(14)
C1 Fe1 P1 C10 -92.99(17)
C2 Fe1 P1 C10 0.80(18)
S1 Fe1 P1 C10 177.15(14)
S2 Fe1 P1 C10 91.62(14)
Fe2 Fe1 P1 C10 158.92(13)
C1 Fe1 S1 C6 -164.00(17)
C2 Fe1 S1 C6 101.9(5)
P1 Fe1 S1 C6 -65.38(13)
S2 Fe1 S1 C6 50.49(12)
Fe2 Fe1 S1 C6 103.55(13)
C1 Fe1 S1 Fe2 92.45(11)
C2 Fe1 S1 Fe2 -1.6(4)
P1 Fe1 S1 Fe2 -168.93(3)
S2 Fe1 S1 Fe2 -53.06(3)
C4 Fe2 S1 C6 -129.2(3)
C3 Fe2 S1 C6 138.97(17)
C5 Fe2 S1 C6 41.73(17)
S2 Fe2 S1 C6 -54.81(12)
Fe1 Fe2 S1 C6 -108.33(12)
C4 Fe2 S1 Fe1 -20.9(3)
C3 Fe2 S1 Fe1 -112.70(13)
C5 Fe2 S1 Fe1 150.06(13)
S2 Fe2 S1 Fe1 53.53(3)
C4 Fe2 S2 C7 -146.78(18)
C3 Fe2 S2 C7 125.1(5)
C5 Fe2 S2 C7 -44.62(16)
S1 Fe2 S2 C7 60.03(12)
Fe1 Fe2 S2 C7 112.83(12)
C4 Fe2 S2 Fe1 100.39(13)
C3 Fe2 S2 Fe1 12.3(5)
C5 Fe2 S2 Fe1 -157.44(12)
S1 Fe2 S2 Fe1 -52.80(3)
C1 Fe1 S2 C7 -123.3(2)
C2 Fe1 S2 C7 149.80(19)
P1 Fe1 S2 C7 48.74(15)
S1 Fe1 S2 C7 -43.02(14)
Fe2 Fe1 S2 C7 -96.54(14)
C1 Fe1 S2 Fe2 -26.8(2)
C2 Fe1 S2 Fe2 -113.67(12)
P1 Fe1 S2 Fe2 145.28(4)
S1 Fe1 S2 Fe2 53.52(3)
C16 P1 O6 C9 178.5(2)
C10 P1 O6 C9 -78.6(2)
Fe1 P1 O6 C9 56.3(2)
C2 Fe1 C1 O1 82(6)
P1 Fe1 C1 O1 -176(100)
S1 Fe1 C1 O1 -82(6)
S2 Fe1 C1 O1 -3(6)
Fe2 Fe1 C1 O1 -25(6)
C1 Fe1 C2 O2 -87(5)
P1 Fe1 C2 O2 174(5)
S1 Fe1 C2 O2 7(6)
S2 Fe1 C2 O2 58(5)
Fe2 Fe1 C2 O2 5(5)
C4 Fe2 C3 O3 46(10)
C5 Fe2 C3 O3 -57(10)
S2 Fe2 C3 O3 134(9)
S1 Fe2 C3 O3 -162(10)
Fe1 Fe2 C3 O3 144(9)
C3 Fe2 C4 O4 101(21)
C5 Fe2 C4 O4 -161(21)
S2 Fe2 C4 O4 -64(21)
S1 Fe2 C4 O4 10(21)
Fe1 Fe2 C4 O4 -7(21)
C4 Fe2 C5 O5 159(21)
C3 Fe2 C5 O5 -108(21)
S2 Fe2 C5 O5 69(21)
S1 Fe2 C5 O5 -17(21)
Fe1 Fe2 C5 O5 33(21)
C7 N1 C6 S1 -51.5(4)
C8 N1 C6 S1 103.8(3)
Fe1 S1 C6 N1 -16.8(3)
Fe2 S1 C6 N1 56.8(3)
C6 N1 C7 S2 61.2(4)
C8 N1 C7 S2 -95.0(3)
Fe2 S2 C7 N1 -74.3(3)
Fe1 S2 C7 N1 -2.6(3)
C6 N1 C8 C9 -85.0(4)
C7 N1 C8 C9 70.1(4)
P1 O6 C9 C8 -122.2(3)
N1 C8 C9 O6 72.1(4)
O6 P1 C10 C11 166.2(3)
C16 P1 C10 C11 -92.9(3)
Fe1 P1 C10 C11 35.5(3)
O6 P1 C10 C15 -17.3(3)
C16 P1 C10 C15 83.5(3)
Fe1 P1 C10 C15 -148.1(3)
C15 C10 C11 C12 -0.8(6)
P1 C10 C11 C12 175.6(3)
C10 C11 C12 C13 1.7(7)
C11 C12 C13 C14 -0.7(7)
C12 C13 C14 C15 -1.3(7)
C13 C14 C15 C10 2.2(6)
C11 C10 C15 C14 -1.1(6)
P1 C10 C15 C14 -177.7(3)
O6 P1 C16 C21 166.9(3)
C10 P1 C16 C21 62.7(3)
Fe1 P1 C16 C21 -70.4(3)
O6 P1 C16 C17 -11.9(3)
C10 P1 C16 C17 -116.2(3)
Fe1 P1 C16 C17 110.7(3)
C21 C16 C17 C18 0.0(5)
P1 C16 C17 C18 178.9(3)
C16 C17 C18 C19 0.0(6)
C17 C18 C19 C20 -0.1(6)
C18 C19 C20 C21 0.1(6)
C19 C20 C21 C16 -0.1(6)
C17 C16 C21 C20 0.0(5)
P1 C16 C21 C20 -178.9(3)
